data_7233906
loop_
_publ_author_name
'Francisco J. Martinez-Casado'
'Miguel Ramos-Riesco'
'Jose A. Rodriguez-Cheda'
'Fabio Cucinotta'
'Alejandro Fernandez-Martinez'
'Leoncio Garrido'
'Emilio Matesanz'
'Leonardo Marchese'

_publ_section_title
;
 Short lead(ii) soaps: from weakly fluorescent crystals to strongly
 phosphorescent and structurally varied vitreous phases. A thermal,
 structural and spectroscopic study
;
_journal_name_full 'Journal of Materials Chemistry C'
_journal_page_first 9489
_journal_page_last 9496
_journal_paper_doi 10.1039/C4TC01645A
_journal_volume 2
_journal_year 2014
_chemical_formula_moiety (Pb2+),2(C6O2H11)-
_chemical_formula_sum 'C12 H22 O4 Pb'
_chemical_formula_weight 437.49
_chemical_melting_point 341.2
_chemical_name_common 'Lead(II) hexanoate'
_chemical_name_systematic
;
 'Lead(II) hexanoate'
;
_space_group_IT_number 2
_space_group_name_Hall '-P 1'
_space_group_name_H-M_alt 'P -1'
_symmetry_cell_setting triclinic
_symmetry_space_group_name_H-M 'P -1'
_atom_sites_solution_hydrogens geom
_atom_sites_solution_primary direct
_atom_sites_solution_secondary difmap
_cell_angle_alpha 86.98(3)
_cell_angle_beta 84.79(3)
_cell_angle_gamma 89.18(3)
_cell_formula_units_Z 2
_cell_length_a 4.7400(9)
_cell_length_b 7.1920(14)
_cell_length_c 20.573(4)
_cell_measurement_temperature 100(2)
_cell_volume 697.4(2)
_computing_cell_refinement 'DENZO-SMN (Otwinowski & Minor, 1997)'
_computing_data_collection 'CCD Server Software Huber'
_computing_data_reduction DENZO-SMN
_computing_molecular_graphics 'Mercury 1.4.2. and ORTEP-3 (Farrugia, 1997)'
_computing_publication_material 'SHELXL-97 (Sheldrick, 1997)'
_computing_structure_refinement 'SHELXL-97 (Sheldrick, 1997)'
_computing_structure_solution 'SHELXS-97 (Sheldrick, 1990)'
_diffrn_ambient_temperature 100(2)
_diffrn_detector_area_resol_mean 9.77
_diffrn_measured_fraction_theta_full 0.885
_diffrn_measured_fraction_theta_max 0.885
_diffrn_measurement_device_type ADSCq210rCCD-HUBER
_diffrn_measurement_method 'f\ scans'
_diffrn_radiation_monochromator Synchrotron
_diffrn_radiation_source Synchrotron
_diffrn_radiation_type Synchrotron
_diffrn_radiation_wavelength 0.73790
_diffrn_reflns_av_R_equivalents 0.1013
_diffrn_reflns_av_sigmaI/netI 0.0892
_diffrn_reflns_limit_h_max 5
_diffrn_reflns_limit_h_min -5
_diffrn_reflns_limit_k_max 8
_diffrn_reflns_limit_k_min -8
_diffrn_reflns_limit_l_max 25
_diffrn_reflns_limit_l_min -25
_diffrn_reflns_number 9568
_diffrn_reflns_theta_full 27.50
_diffrn_reflns_theta_max 27.50
_diffrn_reflns_theta_min 2.94
_exptl_absorpt_coefficient_mu 12.096
_exptl_absorpt_correction_T_max 0.6446
_exptl_absorpt_correction_T_min 0.5150
_exptl_absorpt_correction_type multi-scan
_exptl_absorpt_process_details '[c.f. r.h. blessing, acta cryst. (1995), a51, 33-38]'
_exptl_crystal_colour colorless
_exptl_crystal_density_diffrn 2.083
_exptl_crystal_density_method 'not measured'
_exptl_crystal_description flake
_exptl_crystal_F_000 416
_exptl_crystal_size_max 0.070
_exptl_crystal_size_mid 0.030
_exptl_crystal_size_min 0.005
_refine_diff_density_max 2.713
_refine_diff_density_min -3.648
_refine_diff_density_rms 0.376
_refine_ls_extinction_coef 0.030(4)
_refine_ls_extinction_expression Fc^*^=kFc[1+0.001xFc^2^\l^3^/sin(2\q)]^-1/4^
_refine_ls_extinction_method SHELXL
_refine_ls_goodness_of_fit_ref 1.038
_refine_ls_hydrogen_treatment mixed
_refine_ls_matrix_type full
_refine_ls_number_parameters 155
_refine_ls_number_reflns 2510
_refine_ls_number_restraints 0
_refine_ls_restrained_S_all 1.038
_refine_ls_R_factor_all 0.0500
_refine_ls_R_factor_gt 0.0499
_refine_ls_shift/su_max 0.001
_refine_ls_shift/su_mean 0.000
_refine_ls_structure_factor_coef Fsqd
_refine_ls_weighting_details 'calc w=1/[\s^2^(Fo^2^)+(0.1102P)^2^+0.0764P] where P=(Fo^2^+2Fc^2^)/3'
_refine_ls_weighting_scheme calc
_refine_ls_wR_factor_gt 0.1428
_refine_ls_wR_factor_ref 0.1431
_reflns_number_gt 2495
_reflns_number_total 2510
_reflns_threshold_expression >2sigma(I)
_cod_data_source_file 1000003.cif
_cod_data_source_block PCOD1000003
_cod_depositor_comments
;
The following automatic conversions were performed:

data item '_symmetry_cell_setting' value 'Triclinic' was changed to
'triclinic' in accordance with the built-in table derived from the
CIF Core dictionary named 'cif_core.dic' version 2.4.5 last updated
on 2014-11-21.

Automatic conversion script
Id: cif_fix_values 6909 2019-04-08 15:41:33Z antanas 
;
_cod_original_sg_symbol_H-M P-1
_cod_database_code 7233906

loop_
_symmetry_equiv_pos_as_xyz
'x, y, z'
'-x, -y, -z'

loop_
_atom_site_label
_atom_site_type_symbol
_atom_site_fract_x
_atom_site_fract_y
_atom_site_fract_z
_atom_site_U_iso_or_equiv
_atom_site_adp_type
_atom_site_occupancy
_atom_site_symmetry_multiplicity
_atom_site_calc_flag
_atom_site_refinement_flags
_atom_site_disorder_assembly
_atom_site_disorder_group
C1 C 1.0771(17) 0.7365(9) 0.1475(4) 0.0156(15) Uani 1 1 d . . .
C2 C 1.2098(16) 0.7654(11) 0.2125(4) 0.0184(16) Uani 1 1 d . . .
H2A H 1.3899 0.6940 0.2126 0.022 Uiso 1 1 calc R . .
H2B H 1.2547 0.8988 0.2147 0.022 Uiso 1 1 calc R . .
C3 C 1.0197(16) 0.7054(11) 0.2727(4) 0.0168(17) Uani 1 1 d . . .
H3A H 0.9820 0.5705 0.2720 0.020 Uiso 1 1 calc R . .
H3B H 0.8363 0.7728 0.2721 0.020 Uiso 1 1 calc R . .
C4 C 1.153(2) 0.7442(12) 0.3349(4) 0.0173(18) Uani 1 1 d . . .
H4A H 1.1977 0.8785 0.3341 0.021 Uiso 1 1 calc R . .
H4B H 1.3343 0.6741 0.3354 0.021 Uiso 1 1 calc R . .
C5 C 0.9685(13) 0.6927(8) 0.3981(3) 0.0235(12) Uani 1 1 d . . .
H5A H 0.7871 0.7625 0.3976 0.028 Uiso 1 1 calc R . .
H5B H 0.9246 0.5584 0.3990 0.028 Uiso 1 1 calc R . .
C6 C 1.102(3) 0.7323(16) 0.4601(6) 0.031(2) Uani 1 1 d . . .
H6A H 0.9725 0.6943 0.4981 0.046 Uiso 1 1 calc R . .
H6B H 1.1394 0.8658 0.4606 0.046 Uiso 1 1 calc R . .
H6C H 1.2805 0.6624 0.4615 0.046 Uiso 1 1 calc R . .
C7 C 0.7358(12) 1.2480(7) 0.0755(3) 0.0145(11) Uani 1 1 d . . .
C8 C 0.5277(15) 1.2641(10) 0.1370(4) 0.0141(16) Uani 1 1 d . . .
H8A H 0.4494 1.3923 0.1386 0.017 Uiso 1 1 calc R . .
H8B H 0.3685 1.1772 0.1356 0.017 Uiso 1 1 calc R . .
C9 C 0.6848(17) 1.2167(10) 0.1978(4) 0.0156(15) Uani 1 1 d . . .
H9A H 0.7406 1.0835 0.1983 0.019 Uiso 1 1 calc R . .
H9B H 0.8604 1.2908 0.1949 0.019 Uiso 1 1 calc R . .
C10 C 0.5110(18) 1.2541(12) 0.2615(4) 0.0141(16) Uani 1 1 d . . .
H10A H 0.4722 1.3895 0.2626 0.017 Uiso 1 1 calc R . .
H10B H 0.3266 1.1910 0.2619 0.017 Uiso 1 1 calc R . .
C11 C 0.6448(18) 1.1918(11) 0.3228(4) 0.0226(17) Uani 1 1 d . . .
H11A H 0.8307 1.2532 0.3223 0.027 Uiso 1 1 calc R . .
H11B H 0.6802 1.0558 0.3223 0.027 Uiso 1 1 calc R . .
C12 C 0.470(2) 1.2334(14) 0.3859(5) 0.027(2) Uani 1 1 d . . .
H12A H 0.5724 1.1901 0.4232 0.041 Uiso 1 1 calc R . .
H12B H 0.2881 1.1691 0.3879 0.041 Uiso 1 1 calc R . .
H12C H 0.4359 1.3680 0.3873 0.041 Uiso 1 1 calc R . .
O1 O 0.8233(11) 0.6857(7) 0.1516(3) 0.0222(11) Uani 1 1 d . . .
O2 O 1.2195(10) 0.7681(6) 0.0944(2) 0.0233(10) Uani 1 1 d . . .
O3 O 0.8047(11) 0.3938(6) 0.0410(2) 0.0237(12) Uani 1 1 d . . .
O4 O 0.8288(11) 1.0929(6) 0.0603(2) 0.0208(11) Uani 1 1 d . . .
Pb1 Pb 0.78935(4) 0.74572(2) 0.036044(9) 0.0137(3) Uani 1 1 d . . .

loop_
_atom_site_aniso_label
_atom_site_aniso_U_11
_atom_site_aniso_U_22
_atom_site_aniso_U_33
_atom_site_aniso_U_23
_atom_site_aniso_U_13
_atom_site_aniso_U_12
C1 0.025(4) 0.011(3) 0.010(3) 0.000(2) 0.002(3) 0.004(2)
C2 0.018(4) 0.027(3) 0.011(3) -0.004(2) -0.003(3) 0.004(3)
C3 0.014(3) 0.018(3) 0.019(4) -0.001(3) 0.001(3) -0.003(2)
C4 0.026(4) 0.016(4) 0.011(4) -0.002(2) -0.006(3) -0.005(3)
C5 0.025(3) 0.024(3) 0.020(3) 0.000(2) 0.005(3) -0.002(2)
C6 0.044(6) 0.027(5) 0.021(5) 0.001(3) -0.005(4) -0.004(4)
C7 0.020(3) 0.011(2) 0.013(2) -0.0020(17) -0.006(2) 0.0006(18)
C8 0.016(4) 0.013(3) 0.012(3) 0.003(2) 0.002(3) 0.002(3)
C9 0.018(3) 0.017(3) 0.010(3) 0.000(2) 0.007(3) 0.000(2)
C10 0.018(4) 0.015(3) 0.010(3) -0.001(2) -0.003(3) -0.001(2)
C11 0.028(4) 0.017(3) 0.022(4) 0.003(3) -0.004(3) 0.003(2)
C12 0.037(5) 0.019(4) 0.024(4) -0.001(3) 0.002(4) -0.005(3)
O1 0.021(2) 0.026(3) 0.020(2) -0.0020(19) -0.003(2) -0.0017(18)
O2 0.020(2) 0.033(2) 0.017(2) -0.0004(17) 0.000(2) 0.0026(18)
O3 0.037(3) 0.0075(19) 0.023(3) -0.0001(18) 0.016(2) 0.0021(16)
O4 0.029(2) 0.008(2) 0.024(3) -0.0037(18) 0.007(2) -0.0004(16)
Pb1 0.0192(3) 0.0085(3) 0.0134(3) -0.00137(14) -0.00100(18) 0.00128(15)

loop_
_atom_type_symbol
_atom_type_description
_atom_type_scat_dispersion_real
_atom_type_scat_dispersion_imag
_atom_type_scat_source
C C 0.0033 0.0016 'International Tables Vol C Tables 4.2.6.8 and 6.1.1.4'
H H 0.0000 0.0000 'International Tables Vol C Tables 4.2.6.8 and 6.1.1.4'
O O 0.0106 0.0060 'International Tables Vol C Tables 4.2.6.8 and 6.1.1.4'
Pb Pb -3.3944 10.1111 'International Tables Vol C Tables 4.2.6.8 and 6.1.1.4'

loop_
_geom_angle_atom_site_label_1
_geom_angle_atom_site_label_2
_geom_angle_atom_site_label_3
_geom_angle
_geom_angle_site_symmetry_1
_geom_angle_site_symmetry_3
O2 C1 O1 122.9(7) . .
O2 C1 C2 119.9(7) . .
O1 C1 C2 117.2(6) . .
O2 C1 Pb1 63.1(4) . .
O1 C1 Pb1 60.5(4) . .
C2 C1 Pb1 169.5(5) . .
C3 C2 C1 113.5(6) . .
C2 C3 C4 111.5(6) . .
C3 C4 C5 114.6(7) . .
C6 C5 C4 114.4(6) . .
O4 C7 O3 121.3(5) . 1_565
O4 C7 C8 119.6(5) . .
O3 C7 C8 119.1(5) 1_565 .
C9 C8 C7 109.1(6) . .
C10 C9 C8 113.6(7) . .
C11 C10 C9 115.5(7) . .
C10 C11 C12 114.6(8) . .
C1 O1 Pb1 92.5(4) . .
C1 O2 Pb1 90.3(5) . .
C7 O3 Pb1 144.8(4) 1_545 .
C7 O3 Pb1 98.8(3) 1_545 2_765
Pb1 O3 Pb1 113.86(17) . 2_765
C7 O4 Pb1 155.0(4) . .
O1 Pb1 O2 53.42(16) . .
O1 Pb1 O3 80.23(17) . .
O2 Pb1 O3 93.17(17) . .
O1 Pb1 O4 85.48(17) . .
O2 Pb1 O4 74.27(16) . .
O3 Pb1 O4 164.9(2) . .
O1 Pb1 O3 115.81(17) . 2_765
O2 Pb1 O3 74.91(16) . 2_765
O3 Pb1 O3 66.14(17) . 2_765
O4 Pb1 O3 116.89(16) . 2_765
O1 Pb1 C1 27.0(2) . .
O2 Pb1 C1 26.65(18) . .
O3 Pb1 C1 88.6(2) . .
O4 Pb1 C1 76.41(18) . .
O3 Pb1 C1 97.0(2) 2_765 .

loop_
_geom_bond_atom_site_label_1
_geom_bond_atom_site_label_2
_geom_bond_distance
_geom_bond_site_symmetry_2
C1 O2 1.242(8) .
C1 O1 1.257(10) .
C1 C2 1.554(11) .
C1 Pb1 2.770(8) .
C2 C3 1.510(10) .
C3 C4 1.518(13) .
C4 C5 1.532(10) .
C5 C6 1.515(14) .
C7 O4 1.239(7) .
C7 O3 1.265(7) 1_565
C7 C8 1.540(9) .
C8 C9 1.535(11) .
C9 C10 1.517(11) .
C10 C11 1.506(12) .
C11 C12 1.517(13) .
O1 Pb1 2.413(5) .
O2 Pb1 2.470(5) .
O3 C7 1.265(7) 1_545
O3 Pb1 2.528(4) .
O3 Pb1 2.603(4) 2_765
O4 Pb1 2.585(4) .
Pb1 O3 2.603(4) 2_765
